data_7007272
loop_
_publ_author_name
'Cole, Marcus L.'
'Junk, Peter C.'
'Proctor, Kathryn M.'
'Scott, Janet L.'
'Strauss, Christopher R.'

_publ_section_title
;
 Synthesis and structural characterisation of lithium and sodium
 2,6-dibenzylphenolate complexes.
;
_journal_issue 27
_journal_name_full 'Dalton transactions (Cambridge, England : 2003)'
_journal_page_first 3338
_journal_page_last 3349
_journal_paper_doi 10.1039/b602706g
_journal_year 2006
_chemical_compound_source DME
_chemical_formula_moiety 'C48 H54 Li2 O6'
_chemical_formula_sum 'C48 H54 Li2 O6'
_chemical_formula_weight 740.79
_chemical_melting_point 385
_space_group_IT_number 2
_symmetry_cell_setting triclinic
_symmetry_Int_Tables_number 2
_symmetry_space_group_name_Hall '-P 1'
_symmetry_space_group_name_H-M 'P -1'
_atom_sites_solution_hydrogens geom
_atom_sites_solution_primary direct
_atom_sites_solution_secondary difmap
_audit_creation_method SHELXL-97
_cell_angle_alpha 91.8320(10)
_cell_angle_beta 112.2690(10)
_cell_angle_gamma 92.0970(10)
_cell_formula_units_Z 2
_cell_length_a 11.5653(2)
_cell_length_b 13.4617(2)
_cell_length_c 14.4056(3)
_cell_measurement_temperature 123(2)
_cell_volume 2071.57(7)
_computing_cell_refinement DENZO-SMN
_computing_data_collection 'Nonius Collect'
_computing_data_reduction X-Seed
_computing_molecular_graphics 'X-Seed / POV-Ray'
_computing_publication_material 'Microsoft Office 2000'
_computing_structure_refinement 'SHELXL-97 (Sheldrick, 1997)'
_computing_structure_solution 'SHELXS-97 (Sheldrick, 1990)'
_diffrn_ambient_temperature 123(2)
_diffrn_measured_fraction_theta_full 0.984
_diffrn_measured_fraction_theta_max 0.984
_diffrn_measurement_device_type 'Nonius Kappa CCD'
_diffrn_measurement_method 'psi and omega scans'
_diffrn_radiation_monochromator graphite
_diffrn_radiation_probe x-ray
_diffrn_radiation_type MoK\a
_diffrn_radiation_wavelength 0.71073
_diffrn_reflns_av_R_equivalents 0.0769
_diffrn_reflns_av_sigmaI/netI 0.0731
_diffrn_reflns_limit_h_max 15
_diffrn_reflns_limit_h_min -14
_diffrn_reflns_limit_k_max 17
_diffrn_reflns_limit_k_min -16
_diffrn_reflns_limit_l_max 16
_diffrn_reflns_limit_l_min -19
_diffrn_reflns_number 24711
_diffrn_reflns_theta_full 28.00
_diffrn_reflns_theta_max 28.00
_diffrn_reflns_theta_min 3.16
_diffrn_source 'fine-focus sealed tube'
_exptl_absorpt_coefficient_mu 0.076
_exptl_absorpt_correction_T_max 0.9925
_exptl_absorpt_correction_T_min 0.9703
_exptl_absorpt_correction_type empirical
_exptl_absorpt_process_details 'performed as part of the DENZO-SMN package'
_exptl_crystal_colour colourless
_exptl_crystal_density_diffrn 1.188
_exptl_crystal_density_method 'not measured'
_exptl_crystal_description 'rectangular prism'
_exptl_crystal_F_000 792
_exptl_crystal_size_max 0.40
_exptl_crystal_size_mid 0.30
_exptl_crystal_size_min 0.10
_refine_diff_density_max 0.319
_refine_diff_density_min -0.283
_refine_diff_density_rms 0.053
_refine_ls_extinction_method none
_refine_ls_goodness_of_fit_ref 0.932
_refine_ls_hydrogen_treatment constr
_refine_ls_matrix_type full
_refine_ls_number_parameters 509
_refine_ls_number_reflns 9853
_refine_ls_number_restraints 0
_refine_ls_restrained_S_all 0.932
_refine_ls_R_factor_all 0.0811
_refine_ls_R_factor_gt 0.0506
_refine_ls_shift/su_max 0.000
_refine_ls_shift/su_mean 0.000
_refine_ls_structure_factor_coef Fsqd
_refine_ls_weighting_details 'calc w=1/[\s^2^(Fo^2^)+(0.0971P)^2^+0.0000P] where P=(Fo^2^+2Fc^2^)/3'
_refine_ls_weighting_scheme calc
_refine_ls_wR_factor_gt 0.1288
_refine_ls_wR_factor_ref 0.1490
_reflns_number_gt 6962
_reflns_number_total 9853
_reflns_threshold_expression >2sigma(I)
_cod_data_source_file b602706g.txt
_cod_data_source_block COMPOUND_2
_cod_original_cell_volume 2071.57(6)
_cod_database_code 7007272

loop_
_symmetry_equiv_pos_as_xyz
'x, y, z'
'-x, -y, -z'

loop_
_atom_site_label
_atom_site_type_symbol
_atom_site_fract_x
_atom_site_fract_y
_atom_site_fract_z
_atom_site_U_iso_or_equiv
_atom_site_adp_type
_atom_site_occupancy
_atom_site_symmetry_multiplicity
_atom_site_calc_flag
_atom_site_refinement_flags
_atom_site_disorder_assembly
_atom_site_disorder_group
O1 O 0.90908(9) 0.62660(6) 0.22577(7) 0.0236(2) Uani 1 1 d . . .
O2 O 0.80482(9) 0.81162(7) 0.21118(7) 0.0237(2) Uani 1 1 d . . .
O3 O 0.94794(10) 0.71106(7) 0.44231(7) 0.0280(2) Uani 1 1 d . . .
O4 O 1.07624(10) 0.86611(7) 0.39926(7) 0.0280(2) Uani 1 1 d . . .
O5 O 0.60393(9) 0.70253(7) 0.01721(7) 0.0272(2) Uani 1 1 d . . .
O6 O 0.81857(9) 0.66438(7) -0.00361(7) 0.0267(2) Uani 1 1 d . . .
C1 C 0.95726(14) 0.53848(9) 0.23648(10) 0.0223(3) Uani 1 1 d . . .
C2 C 1.08802(14) 0.52814(10) 0.28645(10) 0.0248(3) Uani 1 1 d . . .
C3 C 1.13716(16) 0.43416(11) 0.29752(11) 0.0314(3) Uani 1 1 d . . .
H3 H 1.2245 0.4286 0.3324 0.038 Uiso 1 1 calc R . .
C4 C 1.06108(17) 0.34871(11) 0.25864(12) 0.0361(4) Uani 1 1 d . . .
H4 H 1.0956 0.2851 0.2658 0.043 Uiso 1 1 calc R . .
C5 C 0.93382(17) 0.35805(10) 0.20923(12) 0.0342(4) Uani 1 1 d . . .
H5 H 0.8814 0.2999 0.1813 0.041 Uiso 1 1 calc R . .
C6 C 0.88013(15) 0.44993(10) 0.19908(10) 0.0268(3) Uani 1 1 d . . .
C7 C 1.17470(14) 0.61998(10) 0.32255(10) 0.0262(3) Uani 1 1 d . . .
H7A H 1.2559 0.6016 0.3727 0.031 Uiso 1 1 calc R . .
H7B H 1.1383 0.6680 0.3559 0.031 Uiso 1 1 calc R . .
C8 C 1.19617(12) 0.66878(10) 0.23690(10) 0.0230(3) Uani 1 1 d . . .
C9 C 1.15275(13) 0.76162(10) 0.20504(11) 0.0267(3) Uani 1 1 d . . .
H9 H 1.1098 0.7971 0.2391 0.032 Uiso 1 1 calc R . .
C10 C 1.17098(14) 0.80338(11) 0.12443(12) 0.0293(3) Uani 1 1 d . . .
H10 H 1.1410 0.8671 0.1040 0.035 Uiso 1 1 calc R . .
C11 C 1.23241(15) 0.75254(11) 0.07401(12) 0.0324(3) Uani 1 1 d . . .
H11 H 1.2441 0.7806 0.0183 0.039 Uiso 1 1 calc R . .
C12 C 1.27713(16) 0.65996(11) 0.10520(13) 0.0359(4) Uani 1 1 d . . .
H12 H 1.3203 0.6248 0.0711 0.043 Uiso 1 1 calc R . .
C13 C 1.25908(14) 0.61874(10) 0.18559(12) 0.0290(3) Uani 1 1 d . . .
H13 H 1.2900 0.5553 0.2062 0.035 Uiso 1 1 calc R . .
C14 C 0.73944(15) 0.45590(11) 0.15381(11) 0.0311(3) Uani 1 1 d . . .
H14A H 0.7180 0.5147 0.1122 0.037 Uiso 1 1 calc R . .
H14B H 0.7020 0.3959 0.1094 0.037 Uiso 1 1 calc R . .
C15 C 0.68429(13) 0.46360(10) 0.23356(11) 0.0274(3) Uani 1 1 d . . .
C16 C 0.61528(16) 0.54332(11) 0.24184(13) 0.0368(4) Uani 1 1 d . . .
H16 H 0.5999 0.5942 0.1950 0.044 Uiso 1 1 calc R . .
C17 C 0.56857(17) 0.54996(13) 0.31707(15) 0.0446(4) Uani 1 1 d . . .
H17 H 0.5221 0.6053 0.3217 0.054 Uiso 1 1 calc R . .
C18 C 0.58936(17) 0.47618(13) 0.38555(15) 0.0439(4) Uani 1 1 d . . .
H18 H 0.5574 0.4807 0.4372 0.053 Uiso 1 1 calc R . .
C19 C 0.65700(16) 0.39598(13) 0.37808(13) 0.0400(4) Uani 1 1 d . . .
H19 H 0.6711 0.3449 0.4245 0.048 Uiso 1 1 calc R . .
C20 C 0.70409(15) 0.38978(11) 0.30349(12) 0.0323(3) Uani 1 1 d . . .
H20 H 0.7509 0.3344 0.2994 0.039 Uiso 1 1 calc R . .
C21 C 0.77081(12) 0.89827(9) 0.23516(10) 0.0199(3) Uani 1 1 d . . .
C22 C 0.69976(12) 0.90335(9) 0.29721(10) 0.0212(3) Uani 1 1 d . . .
C23 C 0.66816(12) 0.99541(10) 0.32476(10) 0.0222(3) Uani 1 1 d . . .
H23 H 0.6223 0.9984 0.3672 0.027 Uiso 1 1 calc R . .
C24 C 0.70266(13) 1.08315(10) 0.29104(11) 0.0263(3) Uani 1 1 d . . .
H24 H 0.6799 1.1455 0.3098 0.032 Uiso 1 1 calc R . .
C25 C 0.77015(13) 1.07851(10) 0.23021(10) 0.0257(3) Uani 1 1 d . . .
H25 H 0.7938 1.1385 0.2075 0.031 Uiso 1 1 calc R . .
C26 C 0.80474(12) 0.98805(10) 0.20098(10) 0.0218(3) Uani 1 1 d . . .
C27 C 0.65660(15) 0.80583(10) 0.32661(11) 0.0281(3) Uani 1 1 d . . .
H27A H 0.5926 0.7724 0.2656 0.034 Uiso 1 1 calc R . .
H27B H 0.7287 0.7628 0.3498 0.034 Uiso 1 1 calc R . .
C28 C 0.60281(14) 0.81190(10) 0.40668(11) 0.0246(3) Uani 1 1 d . . .
C29 C 0.67695(15) 0.79634(12) 0.50601(12) 0.0325(3) Uani 1 1 d . . .
H29 H 0.7626 0.7833 0.5234 0.039 Uiso 1 1 calc R . .
C30 C 0.62796(18) 0.79955(13) 0.58006(13) 0.0425(4) Uani 1 1 d . . .
H30 H 0.6800 0.7887 0.6476 0.051 Uiso 1 1 calc R . .
C31 C 0.50381(18) 0.81851(12) 0.55587(14) 0.0418(4) Uani 1 1 d . . .
H31 H 0.4704 0.8218 0.6068 0.050 Uiso 1 1 calc R . .
C32 C 0.42842(17) 0.83271(13) 0.45738(15) 0.0427(4) Uani 1 1 d . . .
H32 H 0.3425 0.8448 0.4402 0.051 Uiso 1 1 calc R . .
C33 C 0.47757(15) 0.82946(12) 0.38319(13) 0.0339(4) Uani 1 1 d . . .
H33 H 0.4249 0.8393 0.3156 0.041 Uiso 1 1 calc R . .
C34 C 0.87779(13) 0.98431(10) 0.13397(10) 0.0250(3) Uani 1 1 d . . .
H34A H 0.9348 0.9289 0.1537 0.030 Uiso 1 1 calc R . .
H34B H 0.9303 1.0468 0.1460 0.030 Uiso 1 1 calc R . .
C35 C 0.79934(13) 0.97069(9) 0.02208(10) 0.0228(3) Uani 1 1 d . . .
C36 C 0.84859(14) 0.92605(10) -0.04252(11) 0.0276(3) Uani 1 1 d . . .
H36 H 0.9292 0.8999 -0.0158 0.033 Uiso 1 1 calc R . .
C37 C 0.78093(15) 0.91928(11) -0.14590(11) 0.0319(3) Uani 1 1 d . . .
H37 H 0.8159 0.8893 -0.1892 0.038 Uiso 1 1 calc R . .
C38 C 0.66274(15) 0.95617(11) -0.18568(11) 0.0328(4) Uani 1 1 d . . .
H38 H 0.6170 0.9523 -0.2562 0.039 Uiso 1 1 calc R . .
C39 C 0.61181(14) 0.99850(11) -0.12252(11) 0.0300(3) Uani 1 1 d . . .
H39 H 0.5302 1.0228 -0.1496 0.036 Uiso 1 1 calc R . .
C40 C 0.67926(13) 1.00589(10) -0.01911(11) 0.0250(3) Uani 1 1 d . . .
H40 H 0.6432 1.0352 0.0237 0.030 Uiso 1 1 calc R . .
C41 C 0.94534(17) 0.60967(11) 0.46944(12) 0.0352(4) Uani 1 1 d . . .
H41A H 1.0271 0.5823 0.4823 0.053 Uiso 1 1 calc R . .
H41B H 0.8807 0.5705 0.4144 0.053 Uiso 1 1 calc R . .
H41C H 0.9265 0.6069 0.5302 0.053 Uiso 1 1 calc R . .
C42 C 1.03614(15) 0.77308(10) 0.52153(11) 0.0287(3) Uani 1 1 d . . .
H42A H 1.1204 0.7464 0.5425 0.034 Uiso 1 1 calc R . .
H42B H 1.0116 0.7761 0.5803 0.034 Uiso 1 1 calc R . .
C43 C 1.03689(14) 0.87464(10) 0.48219(10) 0.0268(3) Uani 1 1 d . . .
H43A H 0.9521 0.9006 0.4599 0.032 Uiso 1 1 calc R . .
H43B H 1.0952 0.9210 0.5355 0.032 Uiso 1 1 calc R . .
C44 C 1.11188(15) 0.96135(10) 0.37478(12) 0.0325(3) Uani 1 1 d . . .
H44A H 1.0394 1.0029 0.3533 0.049 Uiso 1 1 calc R . .
H44B H 1.1424 0.9531 0.3203 0.049 Uiso 1 1 calc R . .
H44C H 1.1784 0.9934 0.4340 0.049 Uiso 1 1 calc R . .
C45 C 0.52279(14) 0.77277(11) 0.03217(12) 0.0323(3) Uani 1 1 d . . .
H45A H 0.5578 0.8404 0.0330 0.048 Uiso 1 1 calc R . .
H45B H 0.5144 0.7622 0.0964 0.048 Uiso 1 1 calc R . .
H45C H 0.4404 0.7641 -0.0226 0.048 Uiso 1 1 calc R . .
C46 C 0.61054(14) 0.71151(11) -0.07953(11) 0.0285(3) Uani 1 1 d . . .
H46A H 0.6372 0.7805 -0.0871 0.034 Uiso 1 1 calc R . .
H46B H 0.5276 0.6949 -0.1332 0.034 Uiso 1 1 calc R . .
C47 C 0.70417(14) 0.64026(11) -0.08653(11) 0.0295(3) Uani 1 1 d . . .
H47A H 0.6746 0.5709 -0.0838 0.035 Uiso 1 1 calc R . .
H47B H 0.7162 0.6469 -0.1506 0.035 Uiso 1 1 calc R . .
C48 C 0.91564(14) 0.60113(11) -0.00352(11) 0.0299(3) Uani 1 1 d . . .
H48A H 0.8909 0.5319 0.0023 0.045 Uiso 1 1 calc R . .
H48B H 0.9931 0.6211 0.0535 0.045 Uiso 1 1 calc R . .
H48C H 0.9293 0.6072 -0.0663 0.045 Uiso 1 1 calc R . .
Li1 Li 0.9315(2) 0.74323(17) 0.30592(18) 0.0271(5) Uani 1 1 d . . .
Li2 Li 0.7919(2) 0.70277(17) 0.12301(18) 0.0270(5) Uani 1 1 d . . .

loop_
_atom_site_aniso_label
_atom_site_aniso_U_11
_atom_site_aniso_U_22
_atom_site_aniso_U_33
_atom_site_aniso_U_23
_atom_site_aniso_U_13
_atom_site_aniso_U_12
O1 0.0280(5) 0.0198(4) 0.0223(5) 0.0011(4) 0.0084(4) 0.0041(4)
O2 0.0271(5) 0.0226(5) 0.0213(5) 0.0009(4) 0.0086(4) 0.0068(4)
O3 0.0368(6) 0.0217(5) 0.0206(5) 0.0007(4) 0.0056(4) 0.0011(4)
O4 0.0339(6) 0.0240(5) 0.0249(5) -0.0020(4) 0.0102(5) 0.0019(4)
O5 0.0270(5) 0.0294(5) 0.0253(5) 0.0025(4) 0.0097(4) 0.0045(4)
O6 0.0243(5) 0.0291(5) 0.0230(5) -0.0029(4) 0.0048(4) 0.0058(4)
C1 0.0318(8) 0.0204(6) 0.0169(6) 0.0025(5) 0.0114(6) 0.0043(5)
C2 0.0335(8) 0.0256(7) 0.0192(7) 0.0036(5) 0.0138(6) 0.0073(6)
C3 0.0400(9) 0.0325(8) 0.0288(8) 0.0098(6) 0.0192(7) 0.0139(7)
C4 0.0565(11) 0.0223(7) 0.0407(9) 0.0090(6) 0.0295(9) 0.0124(7)
C5 0.0562(11) 0.0192(7) 0.0337(8) 0.0004(6) 0.0248(8) -0.0016(6)
C6 0.0390(9) 0.0234(7) 0.0204(7) 0.0017(5) 0.0141(6) -0.0005(6)
C7 0.0255(7) 0.0313(7) 0.0196(7) -0.0006(5) 0.0058(6) 0.0068(6)
C8 0.0184(7) 0.0253(7) 0.0227(7) -0.0047(5) 0.0054(6) -0.0009(5)
C9 0.0233(7) 0.0257(7) 0.0313(8) -0.0028(6) 0.0110(6) 0.0016(5)
C10 0.0245(8) 0.0265(7) 0.0349(8) 0.0033(6) 0.0090(7) -0.0008(6)
C11 0.0345(9) 0.0320(8) 0.0340(8) 0.0000(6) 0.0178(7) -0.0069(6)
C12 0.0431(10) 0.0302(8) 0.0455(10) -0.0045(7) 0.0300(8) -0.0009(7)
C13 0.0300(8) 0.0244(7) 0.0362(8) -0.0019(6) 0.0168(7) 0.0016(6)
C14 0.0381(9) 0.0263(7) 0.0225(7) 0.0009(5) 0.0052(7) -0.0087(6)
C15 0.0237(7) 0.0259(7) 0.0258(7) 0.0021(5) 0.0024(6) -0.0068(5)
C16 0.0370(9) 0.0282(8) 0.0429(10) 0.0073(6) 0.0126(8) -0.0013(6)
C17 0.0394(10) 0.0362(9) 0.0606(12) 0.0013(8) 0.0217(9) 0.0023(7)
C18 0.0376(10) 0.0505(10) 0.0485(11) 0.0024(8) 0.0223(8) -0.0022(8)
C19 0.0383(10) 0.0437(9) 0.0404(10) 0.0129(7) 0.0170(8) 0.0017(7)
C20 0.0317(8) 0.0308(8) 0.0322(8) 0.0068(6) 0.0092(7) 0.0017(6)
C21 0.0177(6) 0.0210(6) 0.0162(6) -0.0003(5) 0.0012(5) 0.0031(5)
C22 0.0189(7) 0.0233(6) 0.0172(6) 0.0004(5) 0.0021(5) 0.0019(5)
C23 0.0174(7) 0.0267(7) 0.0192(7) -0.0018(5) 0.0033(5) 0.0022(5)
C24 0.0245(7) 0.0212(6) 0.0284(8) -0.0038(5) 0.0049(6) 0.0026(5)
C25 0.0257(7) 0.0209(6) 0.0246(7) 0.0025(5) 0.0032(6) -0.0023(5)
C26 0.0159(6) 0.0263(7) 0.0188(7) 0.0013(5) 0.0016(5) 0.0011(5)
C27 0.0337(8) 0.0262(7) 0.0263(8) -0.0010(5) 0.0138(7) -0.0005(6)
C28 0.0267(7) 0.0218(6) 0.0262(7) -0.0004(5) 0.0113(6) -0.0007(5)
C29 0.0256(8) 0.0427(9) 0.0276(8) 0.0000(6) 0.0083(6) 0.0043(6)
C30 0.0471(11) 0.0543(10) 0.0260(8) -0.0038(7) 0.0143(8) -0.0008(8)
C31 0.0502(11) 0.0427(9) 0.0459(10) -0.0077(7) 0.0350(9) -0.0062(8)
C32 0.0306(9) 0.0448(10) 0.0591(12) -0.0018(8) 0.0246(9) 0.0016(7)
C33 0.0251(8) 0.0388(8) 0.0358(9) 0.0041(6) 0.0091(7) 0.0026(6)
C34 0.0205(7) 0.0294(7) 0.0228(7) 0.0033(5) 0.0057(6) -0.0004(5)
C35 0.0223(7) 0.0211(6) 0.0230(7) 0.0041(5) 0.0064(6) -0.0022(5)
C36 0.0227(7) 0.0281(7) 0.0302(8) 0.0008(6) 0.0082(6) -0.0004(6)
C37 0.0351(9) 0.0344(8) 0.0259(8) -0.0039(6) 0.0120(7) -0.0027(6)
C38 0.0365(9) 0.0334(8) 0.0215(7) 0.0010(6) 0.0034(7) -0.0022(6)
C39 0.0266(8) 0.0292(7) 0.0270(8) 0.0033(6) 0.0018(6) 0.0023(6)
C40 0.0250(7) 0.0243(6) 0.0233(7) 0.0026(5) 0.0065(6) 0.0010(5)
C41 0.0512(10) 0.0242(7) 0.0308(8) 0.0048(6) 0.0162(8) -0.0014(7)
C42 0.0335(8) 0.0285(7) 0.0188(7) -0.0013(5) 0.0041(6) 0.0027(6)
C43 0.0295(8) 0.0248(7) 0.0219(7) -0.0049(5) 0.0054(6) 0.0025(6)
C44 0.0358(9) 0.0264(7) 0.0296(8) -0.0008(6) 0.0067(7) -0.0019(6)
C45 0.0244(8) 0.0359(8) 0.0364(9) 0.0001(6) 0.0113(7) 0.0051(6)
C46 0.0253(8) 0.0336(8) 0.0224(7) 0.0023(6) 0.0042(6) 0.0025(6)
C47 0.0273(8) 0.0351(8) 0.0212(7) -0.0045(6) 0.0040(6) 0.0007(6)
C48 0.0274(8) 0.0360(8) 0.0280(8) -0.0005(6) 0.0123(6) 0.0081(6)
Li1 0.0295(13) 0.0250(11) 0.0258(12) 0.0002(9) 0.0091(10) 0.0041(9)
Li2 0.0265(13) 0.0289(12) 0.0225(12) -0.0008(9) 0.0059(10) 0.0024(9)

loop_
_atom_type_symbol
_atom_type_description
_atom_type_scat_dispersion_real
_atom_type_scat_dispersion_imag
_atom_type_scat_source
C C 0.0033 0.0016 'International Tables Vol C Tables 4.2.6.8 and 6.1.1.4'
H H 0.0000 0.0000 'International Tables Vol C Tables 4.2.6.8 and 6.1.1.4'
Li Li -0.0003 0.0001 'International Tables Vol C Tables 4.2.6.8 and 6.1.1.4'
O O 0.0106 0.0060 'International Tables Vol C Tables 4.2.6.8 and 6.1.1.4'

loop_
_geom_angle_atom_site_label_1
_geom_angle_atom_site_label_2
_geom_angle_atom_site_label_3
_geom_angle
_geom_angle_site_symmetry_1
_geom_angle_site_symmetry_3
_geom_angle_publ_flag
C1 O1 Li1 136.40(11) . . ?
C1 O1 Li2 139.73(11) . . ?
Li1 O1 Li2 83.79(10) . . ?
C21 O2 Li2 153.35(11) . . ?
C21 O2 Li1 121.18(11) . . ?
Li2 O2 Li1 85.44(11) . . ?
C42 O3 C41 112.14(11) . . ?
C42 O3 Li1 115.50(12) . . ?
C41 O3 Li1 120.91(11) . . ?
C44 O4 C43 111.11(10) . . ?
C44 O4 Li1 132.28(10) . . ?
C43 O4 Li1 98.04(10) . . ?
C45 O5 C46 110.57(11) . . ?
C45 O5 Li2 118.90(11) . . ?
C46 O5 Li2 106.54(11) . . ?
C47 O6 C48 111.92(10) . . ?
C47 O6 Li2 112.60(11) . . ?
C48 O6 Li2 122.21(11) . . ?
O1 C1 C6 121.19(13) . . ?
O1 C1 C2 121.35(12) . . ?
C6 C1 C2 117.45(12) . . ?
C3 C2 C1 120.50(14) . . ?
C3 C2 C7 119.88(13) . . ?
C1 C2 C7 119.53(11) . . ?
C4 C3 C2 121.34(15) . . ?
C5 C4 C3 118.58(13) . . ?
C4 C5 C6 122.09(15) . . ?
C5 C6 C1 119.97(14) . . ?
C5 C6 C14 120.35(14) . . ?
C1 C6 C14 119.59(12) . . ?
C2 C7 C8 111.64(11) . . ?
C9 C8 C13 117.97(14) . . ?
C9 C8 C7 122.52(12) . . ?
C13 C8 C7 119.50(12) . . ?
C10 C9 C8 121.22(13) . . ?
C11 C10 C9 120.06(13) . . ?
C10 C11 C12 119.50(15) . . ?
C13 C12 C11 120.27(14) . . ?
C12 C13 C8 120.97(13) . . ?
C15 C14 C6 111.93(12) . . ?
C16 C15 C20 117.68(15) . . ?
C16 C15 C14 122.26(13) . . ?
C20 C15 C14 120.05(13) . . ?
C17 C16 C15 121.17(15) . . ?
C18 C17 C16 120.23(16) . . ?
C19 C18 C17 119.44(17) . . ?
C20 C19 C18 120.26(16) . . ?
C19 C20 C15 121.23(15) . . ?
O2 C21 C26 121.08(12) . . ?
O2 C21 C22 120.43(12) . . ?
C26 C21 C22 118.49(11) . . ?
C23 C22 C21 119.87(12) . . ?
C23 C22 C27 122.60(13) . . ?
C21 C22 C27 117.48(11) . . ?
C24 C23 C22 121.04(13) . . ?
C25 C24 C23 119.28(12) . . ?
C24 C25 C26 121.84(13) . . ?
C25 C26 C21 119.47(13) . . ?
C25 C26 C34 121.13(13) . . ?
C21 C26 C34 119.40(11) . . ?
C28 C27 C22 116.79(11) . . ?
C33 C28 C29 118.22(14) . . ?
C33 C28 C27 121.29(13) . . ?
C29 C28 C27 120.44(13) . . ?
C30 C29 C28 121.04(15) . . ?
C31 C30 C29 120.10(16) . . ?
C30 C31 C32 119.62(16) . . ?
C31 C32 C33 120.24(16) . . ?
C32 C33 C28 120.76(15) . . ?
C26 C34 C35 115.29(12) . . ?
C36 C35 C40 118.33(13) . . ?
C36 C35 C34 120.26(12) . . ?
C40 C35 C34 121.35(12) . . ?
C35 C36 C37 120.78(14) . . ?
C38 C37 C36 120.12(14) . . ?
C39 C38 C37 119.71(14) . . ?
C38 C39 C40 120.43(14) . . ?
C35 C40 C39 120.61(14) . . ?
O3 C42 C43 107.23(11) . . ?
O4 C43 C42 107.71(11) . . ?
O5 C46 C47 107.23(11) . . ?
O6 C47 C46 107.20(11) . . ?
O1 Li1 O2 96.13(12) . . ?
O1 Li1 O3 110.27(12) . . ?
O2 Li1 O3 128.11(14) . . ?
O1 Li1 O4 143.99(14) . . ?
O2 Li1 O4 104.59(11) . . ?
O3 Li1 O4 79.42(9) . . ?
O1 Li1 Li2 49.27(8) . . ?
O2 Li1 Li2 47.21(8) . . ?
O3 Li1 Li2 140.94(14) . . ?
O4 Li1 Li2 138.15(13) . . ?
O2 Li2 O1 93.96(11) . . ?
O2 Li2 O6 142.15(15) . . ?
O1 Li2 O6 104.62(11) . . ?
O2 Li2 O5 103.70(11) . . ?
O1 Li2 O5 143.70(14) . . ?
O6 Li2 O5 80.35(9) . . ?
O2 Li2 Li1 47.36(8) . . ?
O1 Li2 Li1 46.94(8) . . ?
O6 Li2 Li1 135.90(13) . . ?
O5 Li2 Li1 143.50(13) . . ?

loop_
_geom_bond_atom_site_label_1
_geom_bond_atom_site_label_2
_geom_bond_distance
_geom_bond_site_symmetry_2
_geom_bond_publ_flag
O1 C1 1.3177(15) . ?
O1 Li1 1.869(2) . ?
O1 Li2 1.938(2) . ?
O2 C21 1.3211(15) . ?
O2 Li2 1.872(2) . ?
O2 Li1 1.876(2) . ?
O3 C42 1.4263(17) . ?
O3 C41 1.4342(16) . ?
O3 Li1 1.965(3) . ?
O4 C44 1.4277(18) . ?
O4 C43 1.4335(17) . ?
O4 Li1 2.301(3) . ?
O5 C45 1.4235(16) . ?
O5 C46 1.4329(17) . ?
O5 Li2 2.130(3) . ?
O6 C47 1.4244(17) . ?
O6 C48 1.4332(16) . ?
O6 Li2 2.017(3) . ?
C1 C6 1.423(2) . ?
C1 C2 1.422(2) . ?
C2 C3 1.3949(18) . ?
C2 C7 1.509(2) . ?
C3 C4 1.386(2) . ?
C4 C5 1.383(2) . ?
C5 C6 1.3913(19) . ?
C6 C14 1.513(2) . ?
C7 C8 1.513(2) . ?
C8 C9 1.3902(19) . ?
C8 C13 1.3932(19) . ?
C9 C10 1.388(2) . ?
C10 C11 1.377(2) . ?
C11 C12 1.389(2) . ?
C12 C13 1.381(2) . ?
C14 C15 1.513(2) . ?
C15 C16 1.389(2) . ?
C15 C20 1.400(2) . ?
C16 C17 1.384(3) . ?
C17 C18 1.385(3) . ?
C18 C19 1.381(2) . ?
C19 C20 1.378(2) . ?
C21 C26 1.4167(19) . ?
C21 C22 1.427(2) . ?
C22 C23 1.3923(17) . ?
C22 C27 1.5166(19) . ?
C23 C24 1.393(2) . ?
C24 C25 1.378(2) . ?
C25 C26 1.3966(18) . ?
C26 C34 1.505(2) . ?
C27 C28 1.505(2) . ?
C28 C33 1.388(2) . ?
C28 C29 1.389(2) . ?
C29 C30 1.385(2) . ?
C30 C31 1.379(3) . ?
C31 C32 1.379(3) . ?
C32 C33 1.388(2) . ?
C34 C35 1.5217(19) . ?
C35 C36 1.394(2) . ?
C35 C40 1.3953(19) . ?
C36 C37 1.393(2) . ?
C37 C38 1.385(2) . ?
C38 C39 1.377(2) . ?
C39 C40 1.393(2) . ?
C42 C43 1.498(2) . ?
C46 C47 1.502(2) . ?
Li1 Li2 2.543(3) . ?
